data_2212744
loop_
_publ_author_name
'Williamson, Craig'
'Storey, John M. D.'
'Harrison, William T. A.'

_publ_section_title
;
 Ethyl (<i>E</i>)-4-(2-acetylphenoxy)but-2-enoate
;
_journal_coeditor_code XU2213
_journal_issue 3
_journal_name_full 'Acta Crystallographica Section E'
_journal_page_first o1428
_journal_page_last o1429
_journal_paper_doi 10.1107/S1600536807007969
_journal_volume 63
_journal_year 2007
_chemical_formula_iupac 'C14 H16 O4'
_chemical_formula_moiety 'C14 H16 O4'
_chemical_formula_sum 'C14 H16 O4'
_chemical_formula_weight 248.27
_chemical_melting_point 326.0(10)
_chemical_name_systematic
;
Ethyl (E)-4-(2-acetylphenoxy)but-2-enoate
;
_space_group_IT_number 15
_symmetry_cell_setting monoclinic
_symmetry_space_group_name_Hall '-C 2yc'
_symmetry_space_group_name_H-M 'C 1 2/c 1'
_atom_sites_solution_hydrogens geom
_atom_sites_solution_primary direct
_atom_sites_solution_secondary difmap
_audit_creation_method SHELXL-97
_cell_angle_alpha 90.00
_cell_angle_beta 112.2400(13)
_cell_angle_gamma 90.00
_cell_formula_units_Z 8
_cell_length_a 23.7480(8)
_cell_length_b 7.2686(3)
_cell_length_c 15.8710(4)
_cell_measurement_reflns_used 5501
_cell_measurement_temperature 120(2)
_cell_measurement_theta_max 27.5
_cell_measurement_theta_min 2.9
_cell_volume 2535.76(15)
_computing_cell_refinement 'SCALEPACK (Otwinowski & Minor, 1997)'
_computing_data_collection 'COLLECT (Nonius, 1998)'
_computing_data_reduction
;
SCALEPACK and SCALEPACK (Otwinowski & Minor, 1997), and SORTAV
(Blessing, 1995)
;
_computing_molecular_graphics 'ORTEP-3 (Farrugia, 1997)'
_computing_publication_material SHELXL97
_computing_structure_refinement 'SHELXL97 (Sheldrick, 1997)'
_computing_structure_solution 'SHELXS97 (Sheldrick, 1997)'
_diffrn_ambient_temperature 120(2)
_diffrn_measured_fraction_theta_full 1.00
_diffrn_measured_fraction_theta_max 1.00
_diffrn_measurement_device_type 'Nonius KappaCCD'
_diffrn_measurement_method '\w and \f'
_diffrn_radiation_monochromator graphite
_diffrn_radiation_source 'fine-focus sealed tube'
_diffrn_radiation_type MoK\a
_diffrn_radiation_wavelength 0.71073
_diffrn_reflns_av_R_equivalents 0.032
_diffrn_reflns_av_sigmaI/netI 0.019
_diffrn_reflns_limit_h_max 30
_diffrn_reflns_limit_h_min -30
_diffrn_reflns_limit_k_max 8
_diffrn_reflns_limit_k_min -9
_diffrn_reflns_limit_l_max 20
_diffrn_reflns_limit_l_min -20
_diffrn_reflns_number 25327
_diffrn_reflns_theta_full 27.5
_diffrn_reflns_theta_max 27.5
_diffrn_reflns_theta_min 2.9
_diffrn_standards_number 0
_exptl_absorpt_coefficient_mu 0.095
_exptl_absorpt_correction_T_max 0.978
_exptl_absorpt_correction_T_min 0.956
_exptl_absorpt_correction_type multi-scan
_exptl_absorpt_process_details '(SADABS; Bruker, 1999)'
_exptl_crystal_colour colourless
_exptl_crystal_density_diffrn 1.301
_exptl_crystal_density_method 'not measured'
_exptl_crystal_description block
_exptl_crystal_F_000 1056
_exptl_crystal_size_max 0.48
_exptl_crystal_size_mid 0.42
_exptl_crystal_size_min 0.24
_refine_diff_density_max 0.22
_refine_diff_density_min -0.21
_refine_ls_extinction_coef 0.0042(10)
_refine_ls_extinction_expression Fc^*^=kFc[1+0.001xFc^2^\l^3^/sin(2\q)]^-1/4^
_refine_ls_extinction_method SHELXL97
_refine_ls_goodness_of_fit_ref 1.056
_refine_ls_hydrogen_treatment constr
_refine_ls_matrix_type full
_refine_ls_number_parameters 166
_refine_ls_number_reflns 2909
_refine_ls_number_restraints 0
_refine_ls_restrained_S_all 1.056
_refine_ls_R_factor_all 0.049
_refine_ls_R_factor_gt 0.038
_refine_ls_shift/su_max 0.000
_refine_ls_shift/su_mean 0.000
_refine_ls_structure_factor_coef Fsqd
_refine_ls_weighting_details 'calc w=1/[\s^2^(Fo^2^)+(0.0568P)^2^+0.9651P] where P=(Fo^2^+2Fc^2^)/3'
_refine_ls_weighting_scheme calc
_refine_ls_wR_factor_gt 0.098
_refine_ls_wR_factor_ref 0.105
_reflns_number_gt 2396
_reflns_number_total 2909
_reflns_threshold_expression I>2\s(I)
_cod_data_source_file xu2213.cif
_cod_data_source_block I
_cod_depositor_comments
;
The following automatic conversions were performed:

'_chemical_melting_point' value '325-327' was changed to '326.0(10)'
- the average value was taken and precision was estimated.

Automatic conversion script
Id: cif_fix_values 1646 2011-03-28 12:23:43Z adriana 

The following automatic conversions were performed:

'_chemical_melting_point' value '325-327' was changed to '326.0(10)'
- the average value was taken and precision was estimated.

Automatic conversion script
Id: cif_fix_values 1715 2011-07-08 13:25:40Z adriana 
;
_cod_original_sg_symbol_H-M 'C 2/c'
_cod_database_code 2212744
_cod_database_fobs_code 2212744

loop_
_symmetry_equiv_pos_as_xyz
'x, y, z'
'-x, y, -z+1/2'
'x+1/2, y+1/2, z'
'-x+1/2, y+1/2, -z+1/2'
'-x, -y, -z'
'x, -y, z-1/2'
'-x+1/2, -y+1/2, -z'
'x+1/2, -y+1/2, z-1/2'

loop_
_atom_site_type_symbol
_atom_site_label
_atom_site_fract_x
_atom_site_fract_y
_atom_site_fract_z
_atom_site_U_iso_or_equiv
_atom_site_adp_type
_atom_site_calc_flag
_atom_site_refinement_flags
_atom_site_occupancy
C C1 0.22000(5) 0.97136(16) -0.10660(7) 0.0291(3) Uani d . 1
H H1A 0.2045 0.9573 -0.1729 0.044 Uiso calc R 1
H H1B 0.1934 1.0545 -0.0900 0.044 Uiso calc R 1
H H1C 0.2210 0.8510 -0.0783 0.044 Uiso calc R 1
C C2 0.28295(5) 1.04987(14) -0.07388(7) 0.0256(3) Uani d . 1
C C3 0.31980(5) 1.07664(14) 0.02575(7) 0.0237(2) Uani d . 1
C C4 0.37937(5) 1.13971(16) 0.04821(8) 0.0301(3) Uani d . 1
H H4 0.3939 1.1595 0.0008 0.036 Uiso calc R 1
C C5 0.41776(6) 1.17410(18) 0.13700(8) 0.0343(3) Uani d . 1
H H5 0.4578 1.2186 0.1503 0.041 Uiso calc R 1
C C6 0.39703(5) 1.14285(16) 0.20640(8) 0.0305(3) Uani d . 1
H H6 0.4232 1.1656 0.2677 0.037 Uiso calc R 1
C C7 0.33858(5) 1.07876(15) 0.18729(7) 0.0255(2) Uani d . 1
H H7 0.3250 1.0569 0.2355 0.031 Uiso calc R 1
C C8 0.29952(5) 1.04603(14) 0.09738(7) 0.0219(2) Uani d . 1
C C9 0.22103(5) 0.95766(16) 0.14867(7) 0.0261(3) Uani d . 1
H H9A 0.2231 1.0753 0.1811 0.031 Uiso calc R 1
H H9B 0.2481 0.8682 0.1924 0.031 Uiso calc R 1
C C10 0.15761(5) 0.88752(15) 0.11317(7) 0.0271(3) Uani d . 1
H H10 0.1412 0.8564 0.1574 0.033 Uiso calc R 1
C C11 0.12123(5) 0.86334(15) 0.02712(7) 0.0275(3) Uani d . 1
H H11 0.1356 0.8877 -0.0201 0.033 Uiso calc R 1
C C12 0.05817(5) 0.79840(15) 0.00437(8) 0.0285(3) Uani d . 1
C C13 -0.03758(5) 0.75614(18) -0.11551(9) 0.0345(3) Uani d . 1
H H13A -0.0562 0.8164 -0.0765 0.041 Uiso calc R 1
H H13B -0.0420 0.6213 -0.1117 0.041 Uiso calc R 1
C C14 -0.06821(6) 0.8193(2) -0.21187(9) 0.0422(3) Uani d . 1
H H14A -0.1118 0.7926 -0.2332 0.063 Uiso calc R 1
H H14B -0.0507 0.7546 -0.2504 0.063 Uiso calc R 1
H H14C -0.0622 0.9521 -0.2152 0.063 Uiso calc R 1
O O1 0.30498(4) 1.09337(13) -0.12924(5) 0.0368(2) Uani d . 1
O O2 0.24104(3) 0.98547(10) 0.07529(5) 0.0247(2) Uani d . 1
O O3 0.02650(4) 0.80537(11) -0.08531(5) 0.0317(2) Uani d . 1
O O4 0.03676(4) 0.74967(14) 0.05879(6) 0.0431(3) Uani d . 1

loop_
_atom_site_aniso_label
_atom_site_aniso_U_11
_atom_site_aniso_U_22
_atom_site_aniso_U_33
_atom_site_aniso_U_12
_atom_site_aniso_U_13
_atom_site_aniso_U_23
C1 0.0401(7) 0.0312(6) 0.0162(5) 0.0016(5) 0.0107(5) 0.0001(4)
C2 0.0370(6) 0.0242(5) 0.0189(5) 0.0078(4) 0.0143(5) 0.0023(4)
C3 0.0312(6) 0.0232(5) 0.0195(5) 0.0051(4) 0.0127(4) 0.0025(4)
C4 0.0342(6) 0.0352(6) 0.0262(6) 0.0024(5) 0.0173(5) 0.0030(5)
C5 0.0281(6) 0.0435(7) 0.0318(6) -0.0007(5) 0.0119(5) 0.0015(5)
C6 0.0306(6) 0.0360(6) 0.0217(5) 0.0014(5) 0.0062(5) 0.0006(5)
C7 0.0319(6) 0.0282(6) 0.0175(5) 0.0035(4) 0.0107(4) 0.0024(4)
C8 0.0266(5) 0.0207(5) 0.0193(5) 0.0038(4) 0.0097(4) 0.0017(4)
C9 0.0342(6) 0.0303(6) 0.0175(5) 0.0006(4) 0.0138(4) 0.0016(4)
C10 0.0343(6) 0.0279(5) 0.0247(5) 0.0000(5) 0.0174(5) 0.0019(4)
C11 0.0324(6) 0.0292(6) 0.0253(5) 0.0000(5) 0.0158(5) 0.0012(4)
C12 0.0353(6) 0.0274(6) 0.0256(6) -0.0019(5) 0.0147(5) -0.0006(4)
C13 0.0293(6) 0.0383(6) 0.0376(7) -0.0067(5) 0.0146(5) -0.0022(5)
C14 0.0332(7) 0.0477(8) 0.0414(7) -0.0044(6) 0.0093(6) 0.0013(6)
O1 0.0454(5) 0.0494(5) 0.0221(4) 0.0018(4) 0.0201(4) 0.0029(4)
O2 0.0285(4) 0.0325(4) 0.0153(4) -0.0011(3) 0.0108(3) 0.0006(3)
O3 0.0297(4) 0.0412(5) 0.0260(4) -0.0049(3) 0.0126(3) 0.0004(3)
O4 0.0452(5) 0.0591(6) 0.0309(5) -0.0168(5) 0.0212(4) 0.0005(4)

loop_
_atom_type_symbol
_atom_type_description
_atom_type_scat_dispersion_real
_atom_type_scat_dispersion_imag
_atom_type_scat_source
C C 0.0033 0.0016 'International Tables Vol C Tables 4.2.6.8 and 6.1.1.4'
H H 0.0000 0.0000 'International Tables Vol C Tables 4.2.6.8 and 6.1.1.4'
O O 0.0106 0.0060 'International Tables Vol C Tables 4.2.6.8 and 6.1.1.4'

loop_
_geom_angle_atom_site_label_1
_geom_angle_atom_site_label_2
_geom_angle_atom_site_label_3
_geom_angle
C2 C1 H1A 109.5
C2 C1 H1B 109.5
H1A C1 H1B 109.5
C2 C1 H1C 109.5
H1A C1 H1C 109.5
H1B C1 H1C 109.5
O1 C2 C1 119.47(10)
O1 C2 C3 119.08(10)
C1 C2 C3 121.45(9)
C4 C3 C8 117.86(9)
C4 C3 C2 116.14(9)
C8 C3 C2 125.99(10)
C5 C4 C3 122.18(10)
C5 C4 H4 118.9
C3 C4 H4 118.9
C4 C5 C6 119.07(11)
C4 C5 H5 120.5
C6 C5 H5 120.5
C7 C6 C5 120.64(10)
C7 C6 H6 119.7
C5 C6 H6 119.7
C6 C7 C8 120.28(10)
C6 C7 H7 119.9
C8 C7 H7 119.9
O2 C8 C7 122.21(9)
O2 C8 C3 117.82(9)
C7 C8 C3 119.96(10)
O2 C9 C10 109.98(8)
O2 C9 H9A 109.7
C10 C9 H9A 109.7
O2 C9 H9B 109.7
C10 C9 H9B 109.7
H9A C9 H9B 108.2
C11 C10 C9 127.59(10)
C11 C10 H10 116.2
C9 C10 H10 116.2
C10 C11 C12 120.00(10)
C10 C11 H11 120.0
C12 C11 H11 120.0
O4 C12 O3 123.56(11)
O4 C12 C11 125.43(10)
O3 C12 C11 110.98(9)
O3 C13 C14 107.72(10)
O3 C13 H13A 110.2
C14 C13 H13A 110.2
O3 C13 H13B 110.2
C14 C13 H13B 110.2
H13A C13 H13B 108.5
C13 C14 H14A 109.5
C13 C14 H14B 109.5
H14A C14 H14B 109.5
C13 C14 H14C 109.5
H14A C14 H14C 109.5
H14B C14 H14C 109.5
C8 O2 C9 117.03(8)
C12 O3 C13 116.00(9)

loop_
_geom_bond_atom_site_label_1
_geom_bond_atom_site_label_2
_geom_bond_distance
C1 C2 1.4974(16)
C1 H1A 0.9800
C1 H1B 0.9800
C1 H1C 0.9800
C2 O1 1.2222(13)
C2 C3 1.5021(14)
C3 C4 1.3990(16)
C3 C8 1.4099(14)
C4 C5 1.3810(17)
C4 H4 0.9500
C5 C6 1.3848(16)
C5 H5 0.9500
C6 C7 1.3845(16)
C6 H6 0.9500
C7 C8 1.3969(14)
C7 H7 0.9500
C8 O2 1.3701(13)
C9 O2 1.4289(12)
C9 C10 1.4844(16)
C9 H9A 0.9900
C9 H9B 0.9900
C10 C11 1.3225(16)
C10 H10 0.9500
C11 C12 1.4787(16)
C11 H11 0.9500
C12 O4 1.2093(14)
C12 O3 1.3355(14)
C13 O3 1.4564(14)
C13 C14 1.4956(18)
C13 H13A 0.9900
C13 H13B 0.9900
C14 H14A 0.9800
C14 H14B 0.9800
C14 H14C 0.9800

loop_
_geom_torsion_atom_site_label_1
_geom_torsion_atom_site_label_2
_geom_torsion_atom_site_label_3
_geom_torsion_atom_site_label_4
_geom_torsion
O1 C2 C3 C4 -4.09(15)
C1 C2 C3 C4 175.94(10)
O1 C2 C3 C8 175.16(10)
C1 C2 C3 C8 -4.80(16)
C8 C3 C4 C5 -0.79(17)
C2 C3 C4 C5 178.53(10)
C3 C4 C5 C6 0.92(18)
C4 C5 C6 C7 -0.27(18)
C5 C6 C7 C8 -0.48(17)
C6 C7 C8 O2 -178.93(10)
C6 C7 C8 C3 0.60(16)
C4 C3 C8 O2 179.57(9)
C2 C3 C8 O2 0.32(15)
C4 C3 C8 C7 0.02(15)
C2 C3 C8 C7 -179.23(10)
O2 C9 C10 C11 -4.35(16)
C9 C10 C11 C12 -177.61(10)
C10 C11 C12 O4 -6.17(18)
C10 C11 C12 O3 171.96(10)
C7 C8 O2 C9 0.38(14)
C3 C8 O2 C9 -179.16(9)
C10 C9 O2 C8 -178.45(8)
O4 C12 O3 C13 2.08(17)
C11 C12 O3 C13 -176.09(9)
C14 C13 O3 C12 165.19(10)

loop_
_cod_related_entry_id
_cod_related_entry_database
_cod_related_entry_code
1 ChemSpider 21185420
